data_4134159
loop_
_publ_author_name
'Jia, Fei'
'Schr\"oder, Hendrik V'
'Yang, Liu-Pan'
'von Essen, Carolina'
'Sobottka, Sebastian'
'Sarkar, Biprajit'
'Rissanen, Kari'
'Jiang, Wei'
'Schalley, Christoph A.'

_publ_section_title
;
 Redox-Responsive Host-Guest Chemistry of a Flexible Cage with Naphthalene
 Walls.
;
_journal_issue 7
_journal_name_full 'Journal of the American Chemical Society'
_journal_page_first 3306
_journal_page_last 3310
_journal_paper_doi 10.1021/jacs.9b11685
_journal_volume 142
_journal_year 2020
_chemical_formula_moiety '2(F6 P), C90 H119 O12, C12 H14 N2'
_chemical_formula_sum 'C102 H133 F12 N2 O12 P2'
_chemical_formula_weight 1869.04
_space_group_crystal_system monoclinic
_space_group_IT_number 15
_space_group_name_Hall '-C 2yc'
_space_group_name_H-M_alt 'C 1 2/c 1'
_atom_sites_solution_hydrogens geom
_atom_sites_solution_primary dual
_audit_creation_date 2019-10-08
_audit_creation_method
;
Olex2 1.2
(compiled 2018.05.29 svn.r3508 for OlexSys, GUI svn.r5506)
;
_cell_angle_alpha 90
_cell_angle_beta 108.43(3)
_cell_angle_gamma 90
_cell_formula_units_Z 8
_cell_length_a 25.574(5)
_cell_length_b 27.719(6)
_cell_length_c 29.313(6)
_cell_measurement_reflns_used 20026
_cell_measurement_temperature 153(2)
_cell_measurement_theta_max 28.283
_cell_measurement_theta_min 0.407
_cell_volume 19714(8)
_computing_molecular_graphics 'Olex2 (Dolomanov et al., 2009)'
_computing_publication_material 'Olex2 (Dolomanov et al., 2009)'
_computing_structure_refinement 'ShelXL (Sheldrick, 2015)'
_computing_structure_solution 'ShelXT (Sheldrick, 2015)'
_diffrn_ambient_temperature 153(1)
_diffrn_measured_fraction_theta_full 0.909
_diffrn_measured_fraction_theta_max 0.909
_diffrn_measurement_device_type 'Bruker-Nonius Kappa Apex II'
_diffrn_measurement_method '\w scans'
_diffrn_radiation_monochromator graphite
_diffrn_radiation_type MoK\a
_diffrn_radiation_wavelength 0.71073
_diffrn_reflns_av_R_equivalents 0.0544
_diffrn_reflns_av_unetI/netI 0.0723
_diffrn_reflns_Laue_measured_fraction_full 0.909
_diffrn_reflns_Laue_measured_fraction_max 0.909
_diffrn_reflns_limit_h_max 30
_diffrn_reflns_limit_h_min -30
_diffrn_reflns_limit_k_max 32
_diffrn_reflns_limit_k_min -31
_diffrn_reflns_limit_l_max 34
_diffrn_reflns_limit_l_min -33
_diffrn_reflns_number 49913
_diffrn_reflns_point_group_measured_fraction_full 0.909
_diffrn_reflns_point_group_measured_fraction_max 0.909
_diffrn_reflns_theta_full 25.000
_diffrn_reflns_theta_max 25.000
_diffrn_reflns_theta_min 1.846
_exptl_absorpt_coefficient_mu 0.127
_exptl_absorpt_correction_T_max 0.7458
_exptl_absorpt_correction_T_min 0.6725
_exptl_absorpt_correction_type multi-scan
_exptl_absorpt_process_details
'SADABS-2012/1 (Bruker,2012) was used for absorption correction. wR2(int) was 0.0781 before and 0.0691 after correction. The Ratio of minimum to maximum transmission is 0.9017. The \l/2 correction factor is 0.0015.'
_exptl_crystal_colour red
_exptl_crystal_density_diffrn 1.260
_exptl_crystal_description block
_exptl_crystal_F_000 7944
_refine_diff_density_max 0.802
_refine_diff_density_min -0.639
_refine_diff_density_rms 0.057
_refine_ls_extinction_method none
_refine_ls_goodness_of_fit_ref 1.020
_refine_ls_hydrogen_treatment constr
_refine_ls_matrix_type full
_refine_ls_number_parameters 1185
_refine_ls_number_reflns 15796
_refine_ls_number_restraints 3
_refine_ls_restrained_S_all 1.026
_refine_ls_R_factor_all 0.1368
_refine_ls_R_factor_gt 0.0770
_refine_ls_shift/su_max 0.000
_refine_ls_shift/su_mean 0.000
_refine_ls_structure_factor_coef Fsqd
_refine_ls_weighting_details 'w=1/[\s^2^(Fo^2^)+(0.0638P)^2^+82.7095P] where P=(Fo^2^+2Fc^2^)/3'
_refine_ls_weighting_scheme calc
_refine_ls_wR_factor_gt 0.1705
_refine_ls_wR_factor_ref 0.2076
_reflns_Friedel_coverage 0.000
_reflns_number_gt 9367
_reflns_number_total 15796
_reflns_threshold_expression 'I > 2\s(I)'
_cod_data_source_file ja9b11685_si_002.cif
_cod_data_source_block MV_NC
_cod_depositor_comments
;
The following automatic conversions were performed:

data item '_cell_measurement_temperature' value '153(2' was changed
to '153(2)' -- precision was estimated.

Automatic conversion script
Id: cif_fix_values 7556 2019-12-06 15:28:31Z antanas 

 Adding full bibliography for 4134159.cif.
;
_cod_original_cell_volume 19713(8)
_cod_database_code 4134159
_shelx_shelxl_version_number 2017/1
_shelx_space_group_comment
;
The symmetry employed for this shelxl refinement is uniquely defined
by the following loop, which should always be used as a source of
symmetry information in preference to the above space-group names.
They are only intended as comments.
;
_olex2_refinement_description
;
1. Fixed Uiso
 At 1.2 times of:
  All C(H) groups, All C(H,H) groups
 At 1.5 times of:
  All C(H,H,H) groups
2. Restrained distances
 C03J-C03H
 1.54 with sigma of 0.02
 C03D-C03B
 1.54 with sigma of 0.005
 C039-C03G
 1.54 with sigma of 0.005
3.a Secondary CH2 refined with riding coordinates:
 C00Y(H00A,H00B), C012(H01A,H01B), C014(H01C,H01D), C01C(H01E,H01F), C01E(H01G,
 H01H), C01G(H01J,H01K), C01L(H01N,H01O), C01M(H01P,H01Q), C01N(H01R,H01S),
 C01O(H01T,H01U), C01P(H01V,H01W), C01Q(H01X,H01Y), C01R(H01Z,H), C023(H02A,
 H02B), C02C(H02C,H02D), C02G(H02J,H02K), C02H(H02L,H02M), C02I(H02N,H02O),
 C02K(H02P,H02Q), C02L(H02R,H02S), C02T(H02X,H02Y), C02U(H02Z,HC), C02Y(H1AA,
 HH), C033(H03G,H03H), C035(H03L,H03M), C036(H03N,H03O), C037(H03P,H03Q),
 C039(H03R,H03S), C03A(H03T,H03U), C03D(H03Z,HM), C03F(H3AA,HN), C03G(H4AA,HO),
 C03H(H5AA,HP), C03I(H6AA,HQ), C03J(H7AA,HR)
3.b Aromatic/amide H refined with riding coordinates:
 C01F(H01I), C01H(H01L), C01J(H01M), C01V(H01), C01Z(H1BA), C021(H021),
 C022(H022), C024(H024), C025(H025), C027(H027), C029(H029), C02A(H2BA),
 C02B(H3BA), C02D(H02E), C02E(H02F), C02M(H02T), C02N(H4BA), C02Q(H6BA),
 C02W(H02), C031(H031), C03E(H03)
3.c Idealised Me refined as rotating group:
 C02F(H02G,H02H,H02I), C02P(H5BA,HA,HB), C02R(H02U,H02V,H02W), C02V(H7BA,HD,
 HE), C02X(H0AA,HF,HG), C02Z(H2AA,HI,HJ), C030(H03A,H03B,H03C), C032(H03D,H03E,
 H03F), C034(H03I,H03J,H03K), C03B(H03V,H03W,H03X), C03C(H03Y,HK,HL), C03K(H8AA,
 HS,HT), C03L(H9AA,HU,HV), C03M(H0BA,HW,HX)
;
_olex2_submission_special_instructions 'No special instructions were received'

loop_
_space_group_symop_operation_xyz
'x, y, z'
'-x, y, -z+1/2'
'x+1/2, y+1/2, z'
'-x+1/2, y+1/2, -z+1/2'
'-x, -y, -z'
'x, -y, z-1/2'
'-x+1/2, -y+1/2, -z'
'x+1/2, -y+1/2, z-1/2'

loop_
_atom_site_label
_atom_site_type_symbol
_atom_site_fract_x
_atom_site_fract_y
_atom_site_fract_z
_atom_site_U_iso_or_equiv
_atom_site_adp_type
_atom_site_occupancy
_atom_site_site_symmetry_order
_atom_site_calc_flag
_atom_site_refinement_flags_posn
P001 P 0.35544(5) 0.76440(5) 0.04153(4) 0.0499(4) Uani 1 1 d .
P002 P 0.78350(7) 0.45378(6) 0.44140(5) 0.0595(4) Uani 1 1 d .
O003 O 0.64703(11) 0.76518(11) 0.28437(10) 0.0388(7) Uani 1 1 d .
O004 O 0.60326(11) 0.52602(11) 0.21061(10) 0.0389(7) Uani 1 1 d .
O005 O 0.65331(12) 0.58223(11) 0.04694(9) 0.0411(8) Uani 1 1 d .
O006 O 0.76865(12) 0.78410(11) 0.14864(9) 0.0399(7) Uani 1 1 d .
O007 O 0.85493(12) 0.72133(11) 0.34192(10) 0.0429(8) Uani 1 1 d .
F008 F 0.29365(11) 0.76962(11) 0.04226(9) 0.0611(8) Uani 1 1 d .
O009 O 0.81339(12) 0.50993(11) 0.21265(10) 0.0446(8) Uani 1 1 d .
O00A O 0.54604(13) 0.66324(13) 0.01458(12) 0.0566(9) Uani 1 1 d .
F00B F 0.41746(11) 0.75908(12) 0.04152(12) 0.0749(9) Uani 1 1 d .
F00C F 0.36429(13) 0.82082(12) 0.04937(12) 0.0786(9) Uani 1 1 d .
O00D O 0.55206(13) 0.76249(13) 0.18498(11) 0.0573(9) Uani 1 1 d .
O00E O 0.86952(13) 0.62164(13) 0.43378(11) 0.0589(10) Uani 1 1 d .
O00F O 0.84990(13) 0.74453(14) 0.07786(12) 0.0591(10) Uani 1 1 d .
F00G F 0.33512(13) 0.77214(15) -0.01468(10) 0.0877(11) Uani 1 1 d .
N00H N 0.74155(14) 0.63500(14) 0.41825(12) 0.0389(9) Uani 1 1 d .
N00I N 0.74339(15) 0.63510(14) 0.18215(12) 0.0420(9) Uani 1 1 d .
F00J F 0.37474(13) 0.75757(15) 0.09834(11) 0.0913(12) Uani 1 1 d .
F00K F 0.34661(14) 0.70794(13) 0.03463(16) 0.0996(12) Uani 1 1 d .
F00L F 0.75512(17) 0.48098(13) 0.39249(11) 0.0985(12) Uani 1 1 d .
O00M O 0.90154(18) 0.57777(14) 0.18297(13) 0.0767(12) Uani 1 1 d .
F00N F 0.81867(17) 0.50024(16) 0.46131(12) 0.1157(16) Uani 1 1 d .
C00O C 0.69236(17) 0.68257(15) 0.03176(13) 0.0333(10) Uani 1 1 d .
C00P C 0.73454(17) 0.47477(15) 0.15892(14) 0.0336(10) Uani 1 1 d .
C00Q C 0.64001(17) 0.48199(15) 0.15875(14) 0.0344(10) Uani 1 1 d .
C00R C 0.70235(17) 0.72799(15) 0.05599(13) 0.0333(10) Uani 1 1 d .
C00S C 0.71862(17) 0.81462(15) 0.27988(14) 0.0334(10) Uani 1 1 d .
C00T C 0.76571(17) 0.80279(15) 0.31843(14) 0.0340(10) Uani 1 1 d .
O00U O 0.5876(2) 0.52583(15) 0.33054(14) 0.0955(15) Uani 1 1 d .
C00V C 0.56705(16) 0.62304(17) 0.24246(14) 0.0353(10) Uani 1 1 d .
C00W C 0.63919(18) 0.66104(16) 0.01896(13) 0.0355(10) Uani 1 1 d .
C00X C 0.66529(17) 0.50865(15) 0.08951(14) 0.0352(10) Uani 1 1 d .
C00Y C 0.59840(17) 0.48110(16) 0.18550(15) 0.0384(10) Uani 1 1 d .
H00A H 0.561459 0.477386 0.163152 0.046 Uiso 1 1 calc R
H00B H 0.605854 0.454394 0.208024 0.046 Uiso 1 1 calc R
C00Z C 0.57367(16) 0.71181(17) 0.25213(14) 0.0369(11) Uani 1 1 d .
C010 C 0.72013(18) 0.49650(15) 0.11339(14) 0.0349(10) Uani 1 1 d .
C011 C 0.81977(17) 0.80253(16) 0.26336(14) 0.0359(10) Uani 1 1 d .
C012 C 0.79403(17) 0.46675(16) 0.18615(14) 0.0389(11) Uani 1 1 d .
H01A H 0.798235 0.439518 0.207801 0.047 Uiso 1 1 calc R
H01B H 0.814673 0.460264 0.164176 0.047 Uiso 1 1 calc R
C013 C 0.73061(16) 0.63732(16) 0.32210(14) 0.0335(10) Uani 1 1 d .
C014 C 0.66320(18) 0.81449(16) 0.28784(15) 0.0390(11) Uani 1 1 d .
H01C H 0.666056 0.827371 0.319309 0.047 Uiso 1 1 calc R
H01D H 0.636819 0.833646 0.263531 0.047 Uiso 1 1 calc R
C015 C 0.57877(15) 0.66466(17) 0.27267(14) 0.0345(10) Uani 1 1 d .
C016 C 0.77317(17) 0.81699(15) 0.22555(14) 0.0348(10) Uani 1 1 d .
C017 C 0.73031(17) 0.63846(16) 0.27142(14) 0.0357(10) Uani 1 1 d .
C018 C 0.62506(17) 0.50374(16) 0.11307(14) 0.0363(10) Uani 1 1 d .
C019 C 0.69381(17) 0.46542(15) 0.18089(14) 0.0346(10) Uani 1 1 d .
C01A C 0.75674(17) 0.74785(16) 0.07188(13) 0.0358(10) Uani 1 1 d .
C01B C 0.72169(17) 0.82066(15) 0.23322(14) 0.0343(10) Uani 1 1 d .
C01C C 0.86349(18) 0.77213(17) 0.34807(15) 0.0422(11) Uani 1 1 d .
H01E H 0.898379 0.781274 0.344057 0.051 Uiso 1 1 calc R
H01F H 0.863492 0.781983 0.379827 0.051 Uiso 1 1 calc R
C01D C 0.81594(17) 0.79514(15) 0.30960(14) 0.0358(10) Uani 1 1 d .
C01E C 0.59064(17) 0.75670(17) 0.28140(15) 0.0390(11) Uani 1 1 d .
H01G H 0.567656 0.783675 0.265992 0.047 Uiso 1 1 calc R
H01H H 0.587427 0.752348 0.313244 0.047 Uiso 1 1 calc R
C01F C 0.59445(16) 0.65740(18) 0.32348(14) 0.0391(11) Uani 1 1 d .
H01I H 0.602543 0.683926 0.343948 0.047 Uiso 1 1 calc R
C01G C 0.63148(18) 0.60948(16) 0.00333(14) 0.0396(11) Uani 1 1 d .
H01J H 0.592763 0.602261 -0.011960 0.048 Uiso 1 1 calc R
H01K H 0.651420 0.602361 -0.019050 0.048 Uiso 1 1 calc R
C01H C 0.65661(18) 0.75107(17) 0.06425(15) 0.0416(11) Uani 1 1 d .
H01L H 0.661858 0.780784 0.079785 0.050 Uiso 1 1 calc R
C01I C 0.59625(18) 0.68570(17) 0.02756(15) 0.0426(11) Uani 1 1 d .
C01J C 0.73708(18) 0.65981(17) 0.02221(14) 0.0393(11) Uani 1 1 d .
H01M H 0.731484 0.630405 0.006101 0.047 Uiso 1 1 calc R
C01K C 0.89205(17) 0.62480(17) 0.31570(15) 0.0393(11) Uani 1 1 d .
C01L C 0.76250(19) 0.79824(16) 0.36888(14) 0.0405(11) Uani 1 1 d .
H01N H 0.787475 0.773095 0.385884 0.049 Uiso 1 1 calc R
H01O H 0.725404 0.788979 0.367361 0.049 Uiso 1 1 calc R
C01M C 0.56708(18) 0.52197(18) 0.09006(16) 0.0467(12) Uani 1 1 d .
H01P H 0.567626 0.547640 0.067725 0.056 Uiso 1 1 calc R
H01Q H 0.553628 0.535461 0.114777 0.056 Uiso 1 1 calc R
C01N C 0.64856(19) 0.53107(16) 0.04009(14) 0.0407(11) Uani 1 1 d .
H01R H 0.672538 0.520009 0.022376 0.049 Uiso 1 1 calc R
H01S H 0.610918 0.522356 0.022190 0.049 Uiso 1 1 calc R
C01O C 0.67024(18) 0.83062(17) 0.19124(15) 0.0412(11) Uani 1 1 d .
H01T H 0.639808 0.812602 0.195887 0.049 Uiso 1 1 calc R
H01U H 0.675969 0.818867 0.162013 0.049 Uiso 1 1 calc R
C01P C 0.76777(19) 0.79399(16) 0.09999(14) 0.0408(11) Uani 1 1 d .
H01V H 0.802910 0.807316 0.100188 0.049 Uiso 1 1 calc R
H01W H 0.739191 0.817371 0.085248 0.049 Uiso 1 1 calc R
C01Q C 0.77764(19) 0.82769(16) 0.17649(15) 0.0410(11) Uani 1 1 d .
H01X H 0.750424 0.851671 0.160417 0.049 Uiso 1 1 calc R
H01Y H 0.813918 0.840507 0.179672 0.049 Uiso 1 1 calc R
C01R C 0.76460(19) 0.50748(17) 0.08998(15) 0.0419(11) Uani 1 1 d .
H01Z H 0.752640 0.534411 0.068008 0.050 Uiso 1 1 calc R
H H 0.798236 0.516987 0.114724 0.050 Uiso 1 1 calc R
C01S C 0.55571(18) 0.71633(19) 0.20238(15) 0.0449(12) Uani 1 1 d .
C01T C 0.88607(17) 0.56030(17) 0.25582(15) 0.0400(11) Uani 1 1 d .
C01U C 0.79859(19) 0.72390(18) 0.06156(15) 0.0433(11) Uani 1 1 d .
C01V C 0.73399(17) 0.67739(17) 0.39514(15) 0.0402(11) Uani 1 1 d .
H01 H 0.732596 0.705691 0.411749 0.048 Uiso 1 1 calc R
C01W C 0.57175(17) 0.57615(18) 0.26289(15) 0.0396(11) Uani 1 1 d .
C01X C 0.87599(18) 0.6069(2) 0.39076(15) 0.0456(12) Uani 1 1 d .
C01Y C 0.58654(19) 0.57156(18) 0.31190(16) 0.0456(12) Uani 1 1 d .
C01Z C 0.72830(17) 0.67918(17) 0.34704(15) 0.0395(11) Uani 1 1 d .
H1BA H 0.722865 0.708691 0.331129 0.047 Uiso 1 1 calc R
C020 C 0.88780(17) 0.64057(17) 0.36126(15) 0.0406(11) Uani 1 1 d .
C021 C 0.73671(17) 0.59376(17) 0.34680(15) 0.0416(11) Uani 1 1 d .
H021 H 0.736665 0.564840 0.330712 0.050 Uiso 1 1 calc R
C022 C 0.78834(19) 0.67993(18) 0.03603(15) 0.0438(12) Uani 1 1 d .
H022 H 0.816875 0.664493 0.028557 0.053 Uiso 1 1 calc R
C023 C 0.70779(19) 0.43791(16) 0.22806(14) 0.0410(11) Uani 1 1 d .
H02A H 0.739096 0.417122 0.230580 0.049 Uiso 1 1 calc R
H02B H 0.676821 0.417382 0.227325 0.049 Uiso 1 1 calc R
C024 C 0.70927(18) 0.60038(17) 0.24025(15) 0.0432(11) Uani 1 1 d .
H024 H 0.689956 0.575727 0.249329 0.052 Uiso 1 1 calc R
C025 C 0.59769(18) 0.61232(18) 0.34229(16) 0.0446(12) Uani 1 1 d .
H025 H 0.607320 0.608286 0.375421 0.053 Uiso 1 1 calc R
C026 C 0.88229(17) 0.57558(17) 0.30126(15) 0.0384(11) Uani 1 1 d .
C027 C 0.86901(18) 0.54303(18) 0.33337(16) 0.0447(11) Uani 1 1 d .
H027 H 0.861638 0.510912 0.324487 0.054 Uiso 1 1 calc R
C028 C 0.9004(2) 0.59374(19) 0.22731(16) 0.0512(13) Uani 1 1 d .
C029 C 0.86691(19) 0.55810(19) 0.37686(17) 0.0500(13) Uani 1 1 d .
H029 H 0.859370 0.535928 0.397759 0.060 Uiso 1 1 calc R
C02A C 0.7539(2) 0.67638(18) 0.25431(15) 0.0464(12) Uani 1 1 d .
H2BA H 0.765625 0.703665 0.273252 0.056 Uiso 1 1 calc R
C02B C 0.74276(18) 0.59368(18) 0.39483(16) 0.0434(11) Uani 1 1 d .
H3BA H 0.747773 0.564597 0.411476 0.052 Uiso 1 1 calc R
C02C C 0.87427(18) 0.79504(17) 0.25369(17) 0.0445(11) Uani 1 1 d .
H02C H 0.866977 0.786725 0.220109 0.053 Uiso 1 1 calc R
H02D H 0.893725 0.768217 0.272934 0.053 Uiso 1 1 calc R
C02D C 0.60566(19) 0.73130(18) 0.05029(16) 0.0470(12) Uani 1 1 d .
H02E H 0.576537 0.747856 0.055686 0.056 Uiso 1 1 calc R
C02E C 0.55073(18) 0.63026(19) 0.19193(15) 0.0466(12) Uani 1 1 d .
H02F H 0.543975 0.603575 0.171665 0.056 Uiso 1 1 calc R
C02F C 0.65423(19) 0.88392(18) 0.18459(16) 0.0526(13) Uani 1 1 d .
H02G H 0.622033 0.887585 0.156988 0.079 Uiso 1 1 calc GR
H02H H 0.684074 0.902134 0.179937 0.079 Uiso 1 1 calc GR
H02I H 0.646537 0.895517 0.212662 0.079 Uiso 1 1 calc GR
C02G C 0.56012(18) 0.53142(18) 0.23205(16) 0.0465(12) Uani 1 1 d .
H02J H 0.559019 0.503390 0.251540 0.056 Uiso 1 1 calc R
H02K H 0.524705 0.534338 0.207175 0.056 Uiso 1 1 calc R
C02H C 0.87141(18) 0.51021(18) 0.23698(16) 0.0470(12) Uani 1 1 d .
H02L H 0.891355 0.501704 0.214949 0.056 Uiso 1 1 calc R
H02M H 0.880728 0.487162 0.263222 0.056 Uiso 1 1 calc R
C02I C 0.89625(19) 0.69259(18) 0.37567(16) 0.0479(12) Uani 1 1 d .
H02N H 0.893593 0.696747 0.407723 0.057 Uiso 1 1 calc R
H02O H 0.932653 0.702893 0.376101 0.057 Uiso 1 1 calc R
F02J F 0.73797(17) 0.4739(2) 0.46159(14) 0.1356(19) Uani 1 1 d .
C02K C 0.5137(2) 0.7717(2) 0.13855(16) 0.0549(14) Uani 1 1 d .
H02P H 0.478838 0.756141 0.135491 0.066 Uiso 1 1 calc R
H02Q H 0.527742 0.759061 0.113837 0.066 Uiso 1 1 calc R
C02L C 0.44832(19) 0.6592(2) -0.00757(16) 0.0532(13) Uani 1 1 d .
H02R H 0.415300 0.678863 -0.015404 0.064 Uiso 1 1 calc R
H02S H 0.449932 0.644536 -0.037153 0.064 Uiso 1 1 calc R
C02M C 0.5447(2) 0.6752(2) 0.17249(16) 0.0524(13) Uani 1 1 d .
H02T H 0.533329 0.678905 0.139252 0.063 Uiso 1 1 calc R
C02N C 0.7171(2) 0.59916(18) 0.19585(15) 0.0464(12) Uani 1 1 d .
H4BA H 0.703890 0.573172 0.175364 0.056 Uiso 1 1 calc R
F02O F 0.8103(2) 0.42928(17) 0.49098(15) 0.1381(19) Uani 1 1 d .
C02P C 0.7514(2) 0.63382(19) 0.47094(15) 0.0528(13) Uani 1 1 d .
H5BA H 0.790313 0.632563 0.487464 0.079 Uiso 1 1 calc GR
HA H 0.734022 0.605808 0.478963 0.079 Uiso 1 1 calc GR
HB H 0.736209 0.662323 0.480469 0.079 Uiso 1 1 calc GR
C02Q C 0.7600(2) 0.67398(18) 0.20963(15) 0.0499(13) Uani 1 1 d .
H6BA H 0.775945 0.699651 0.198392 0.060 Uiso 1 1 calc R
C02R C 0.7767(2) 0.46414(18) 0.06244(17) 0.0541(13) Uani 1 1 d .
H02U H 0.743538 0.454489 0.037976 0.081 Uiso 1 1 calc GR
H02V H 0.790219 0.437839 0.084312 0.081 Uiso 1 1 calc GR
H02W H 0.804047 0.472948 0.047791 0.081 Uiso 1 1 calc GR
F02S F 0.7426(2) 0.41091(15) 0.42069(16) 0.1386(19) Uani 1 1 d .
C02T C 0.49802(19) 0.69136(19) 0.01225(18) 0.0526(13) Uani 1 1 d .
H02X H 0.495500 0.719086 -0.008522 0.063 Uiso 1 1 calc R
H02Y H 0.500071 0.702780 0.044051 0.063 Uiso 1 1 calc R
C02U C 0.4439(2) 0.6199(2) 0.02636(18) 0.0578(14) Uani 1 1 d .
H02Z H 0.446515 0.634151 0.057238 0.069 Uiso 1 1 calc R
HC H 0.474654 0.597889 0.031210 0.069 Uiso 1 1 calc R
C02V C 0.7567(2) 0.63022(19) 0.13665(15) 0.0560(14) Uani 1 1 d .
H7BA H 0.788156 0.609526 0.141761 0.084 Uiso 1 1 calc GR
HD H 0.764867 0.661428 0.126409 0.084 Uiso 1 1 calc GR
HE H 0.725759 0.616541 0.112342 0.084 Uiso 1 1 calc GR
C02W C 0.90754(19) 0.65661(19) 0.28472(16) 0.0487(12) Uani 1 1 d .
H02 H 0.914963 0.688685 0.293772 0.058 Uiso 1 1 calc R
C02X C 0.7214(2) 0.46961(19) 0.27288(15) 0.0516(13) Uani 1 1 d .
H0AA H 0.751686 0.490445 0.273834 0.077 Uiso 1 1 calc GR
HF H 0.731202 0.449573 0.301031 0.077 Uiso 1 1 calc GR
HG H 0.689764 0.488747 0.271948 0.077 Uiso 1 1 calc GR
C02Y C 0.89476(19) 0.7227(2) 0.06729(17) 0.0579(14) Uani 1 1 d .
H1AA H 0.886847 0.720621 0.032731 0.070 Uiso 1 1 calc R
HH H 0.900436 0.690326 0.080399 0.070 Uiso 1 1 calc R
C02Z C 0.9110(2) 0.8400(2) 0.26540(19) 0.0591(14) Uani 1 1 d .
H2AA H 0.893302 0.865957 0.244494 0.089 Uiso 1 1 calc GR
HI H 0.945794 0.833035 0.260809 0.089 Uiso 1 1 calc GR
HJ H 0.917012 0.849283 0.298220 0.089 Uiso 1 1 calc GR
C030 C 0.5273(2) 0.4824(2) 0.06311(17) 0.0605(15) Uani 1 1 d .
H03A H 0.538490 0.470891 0.036768 0.091 Uiso 1 1 calc GR
H03B H 0.490647 0.495414 0.051036 0.091 Uiso 1 1 calc GR
H03C H 0.527699 0.456252 0.084672 0.091 Uiso 1 1 calc GR
C031 C 0.9119(2) 0.6416(2) 0.24203(17) 0.0595(14) Uani 1 1 d .
H031 H 0.922535 0.663293 0.222439 0.071 Uiso 1 1 calc R
C032 C 0.7776(3) 0.84586(19) 0.39652(17) 0.0642(16) Uani 1 1 d .
H03D H 0.752137 0.870513 0.380336 0.096 Uiso 1 1 calc GR
H03E H 0.814303 0.855099 0.397989 0.096 Uiso 1 1 calc GR
H03F H 0.775923 0.841774 0.428540 0.096 Uiso 1 1 calc GR
C033 C 0.5058(2) 0.8253(2) 0.13275(18) 0.0641(16) Uani 1 1 d .
H03G H 0.482278 0.831945 0.100237 0.077 Uiso 1 1 calc R
H03H H 0.541262 0.840182 0.136673 0.077 Uiso 1 1 calc R
C034 C 0.3903(2) 0.5917(2) 0.0080(2) 0.0683(16) Uani 1 1 d .
H03I H 0.386665 0.578777 -0.023187 0.102 Uiso 1 1 calc GR
H03J H 0.359805 0.612798 0.005887 0.102 Uiso 1 1 calc GR
H03K H 0.390560 0.565829 0.029848 0.102 Uiso 1 1 calc GR
C035 C 0.9454(2) 0.7522(3) 0.08866(18) 0.0740(18) Uani 1 1 d .
H03L H 0.971589 0.744437 0.072013 0.089 Uiso 1 1 calc R
H03M H 0.935704 0.785932 0.082712 0.089 Uiso 1 1 calc R
C036 C 0.9055(3) 0.5996(2) 0.47624(18) 0.0675(16) Uani 1 1 d .
H03N H 0.906813 0.564998 0.471965 0.081 Uiso 1 1 calc R
H03O H 0.892706 0.605925 0.503505 0.081 Uiso 1 1 calc R
C037 C 0.6086(3) 0.4632(3) 0.3862(3) 0.097(2) Uani 1 1 d .
H03P H 0.644671 0.448215 0.397693 0.117 Uiso 1 1 calc R
H03Q H 0.594887 0.465461 0.413405 0.117 Uiso 1 1 calc R
F038 F 0.8264(3) 0.4354(3) 0.4200(2) 0.208(3) Uani 1 1 d .
C039 C 0.9669(3) 0.6236(4) 0.4852(2) 0.138(4) Uani 1 1 d D
H03R H 0.975753 0.620186 0.455506 0.165 Uiso 1 1 calc R
H03S H 0.963818 0.657890 0.490421 0.165 Uiso 1 1 calc R
C03A C 0.4807(4) 0.8486(2) 0.1675(3) 0.107(3) Uani 1 1 d .
H03T H 0.505164 0.843670 0.200003 0.128 Uiso 1 1 calc R
H03U H 0.446041 0.832820 0.164780 0.128 Uiso 1 1 calc R
C03B C 0.9419(3) 0.7518(3) 0.1751(2) 0.110(3) Uani 1 1 d D
H03V H 0.915439 0.726294 0.171118 0.165 Uiso 1 1 calc GR
H03W H 0.923220 0.782340 0.170128 0.165 Uiso 1 1 calc GR
H03X H 0.967695 0.750615 0.206995 0.165 Uiso 1 1 calc GR
C03C C 1.0615(3) 0.6347(3) 0.5262(3) 0.118(3) Uani 1 1 d .
H03Y H 1.069303 0.631280 0.496471 0.177 Uiso 1 1 calc GR
HK H 1.093089 0.625103 0.552414 0.177 Uiso 1 1 calc GR
HL H 1.052876 0.667841 0.530411 0.177 Uiso 1 1 calc GR
C03D C 0.9720(3) 0.7458(4) 0.1392(3) 0.157(4) Uani 1 1 d D
H03Z H 1.002886 0.768057 0.148390 0.188 Uiso 1 1 calc R
HM H 0.987482 0.713570 0.143530 0.188 Uiso 1 1 calc R
C03E C 0.6161(4) 0.5120(3) 0.3714(3) 0.146(4) Uani 1 1 d .
H03 H 0.641650 0.532525 0.391910 0.175 Uiso 1 1 calc R
C03F C 0.9291(5) 0.6059(3) 0.1574(3) 0.156(5) Uani 1 1 d .
H3AA H 0.967339 0.610591 0.176560 0.187 Uiso 1 1 calc R
HN H 0.911746 0.637299 0.149845 0.187 Uiso 1 1 calc R
C03G C 1.0154(4) 0.6050(4) 0.5254(3) 0.188(6) Uani 1 1 d D
H4AA H 1.008093 0.606951 0.555847 0.226 Uiso 1 1 calc R
HO H 1.022849 0.571571 0.519657 0.226 Uiso 1 1 calc R
C03H C 0.9572(5) 0.5370(4) 0.1201(4) 0.171(5) Uani 1 1 d D
H5AA H 0.943729 0.515641 0.140097 0.205 Uiso 1 1 calc R
HP H 0.995122 0.545128 0.137666 0.205 Uiso 1 1 calc R
C03I C 0.5727(7) 0.4307(3) 0.3517(4) 0.214(7) Uani 1 1 d .
H6AA H 0.537254 0.446616 0.338737 0.256 Uiso 1 1 calc R
HQ H 0.587633 0.427077 0.325300 0.256 Uiso 1 1 calc R
C03J C 0.9257(5) 0.5789(4) 0.1111(3) 0.171(5) Uani 1 1 d D
H7AA H 0.887562 0.570606 0.094405 0.205 Uiso 1 1 calc R
HR H 0.938417 0.599769 0.090233 0.205 Uiso 1 1 calc R
C03K C 0.5626(5) 0.3841(4) 0.3660(4) 0.186(5) Uani 1 1 d .
H8AA H 0.534820 0.368700 0.340117 0.279 Uiso 1 1 calc GR
HS H 0.550162 0.386343 0.393549 0.279 Uiso 1 1 calc GR
HT H 0.595976 0.365566 0.373995 0.279 Uiso 1 1 calc GR
C03L C 0.4706(5) 0.9025(3) 0.1589(4) 0.166(4) Uani 1 1 d .
H9AA H 0.446931 0.907709 0.126542 0.249 Uiso 1 1 calc GR
HU H 0.505044 0.918661 0.163535 0.249 Uiso 1 1 calc GR
HV H 0.453271 0.914996 0.181066 0.249 Uiso 1 1 calc GR
C03M C 0.9553(5) 0.5099(3) 0.0725(4) 0.180(5) Uani 1 1 d .
H0BA H 0.979219 0.525865 0.057850 0.269 Uiso 1 1 calc GR
HW H 0.918244 0.510246 0.050778 0.269 Uiso 1 1 calc GR
HX H 0.967172 0.477201 0.079887 0.269 Uiso 1 1 calc GR

loop_
_atom_site_aniso_label
_atom_site_aniso_U_11
_atom_site_aniso_U_22
_atom_site_aniso_U_33
_atom_site_aniso_U_23
_atom_site_aniso_U_13
_atom_site_aniso_U_12
P001 0.0440(7) 0.0546(10) 0.0467(7) 0.0043(6) 0.0080(5) -0.0007(7)
P002 0.0867(11) 0.0460(10) 0.0516(8) 0.0075(6) 0.0305(7) -0.0026(8)
O003 0.0325(16) 0.032(2) 0.0506(17) 0.0016(13) 0.0117(13) -0.0010(14)
O004 0.0358(16) 0.037(2) 0.0469(17) -0.0052(13) 0.0173(13) -0.0022(14)
O005 0.064(2) 0.027(2) 0.0307(15) -0.0014(12) 0.0122(13) -0.0034(15)
O006 0.0531(19) 0.036(2) 0.0345(15) -0.0028(13) 0.0193(13) -0.0068(15)
O007 0.0425(18) 0.031(2) 0.0471(17) -0.0016(13) 0.0028(13) 0.0033(15)
F008 0.0469(16) 0.078(2) 0.0571(17) 0.0079(14) 0.0152(13) 0.0027(15)
O009 0.0388(17) 0.040(2) 0.0519(18) -0.0131(14) 0.0104(14) -0.0010(15)
O00A 0.043(2) 0.048(2) 0.082(2) -0.0110(17) 0.0250(17) -0.0052(17)
F00B 0.0436(17) 0.082(3) 0.097(2) -0.0042(18) 0.0188(15) 0.0018(16)
F00C 0.078(2) 0.052(2) 0.101(2) -0.0021(17) 0.0213(18) -0.0071(18)
O00D 0.060(2) 0.056(3) 0.0430(18) 0.0102(16) -0.0014(15) -0.0109(18)
O00E 0.056(2) 0.072(3) 0.053(2) 0.0017(17) 0.0237(16) 0.0202(19)
O00F 0.0403(19) 0.069(3) 0.071(2) -0.0127(18) 0.0224(16) -0.0036(18)
F00G 0.069(2) 0.147(4) 0.0455(17) -0.0035(18) 0.0158(14) -0.010(2)
N00H 0.035(2) 0.041(3) 0.041(2) 0.0046(17) 0.0124(15) -0.0009(18)
N00I 0.052(2) 0.039(3) 0.0332(19) -0.0015(16) 0.0106(16) -0.003(2)
F00J 0.073(2) 0.134(4) 0.0532(18) 0.0296(19) 0.0010(15) 0.010(2)
F00K 0.078(2) 0.054(3) 0.176(4) -0.011(2) 0.053(2) -0.0059(19)
F00L 0.140(3) 0.084(3) 0.059(2) 0.0163(17) 0.013(2) -0.017(2)
O00M 0.119(3) 0.066(3) 0.058(2) -0.0085(18) 0.046(2) -0.021(2)
F00N 0.133(3) 0.124(4) 0.076(2) 0.016(2) 0.013(2) -0.073(3)
C00O 0.046(3) 0.030(3) 0.025(2) 0.0037(17) 0.0132(17) 0.000(2)
C00P 0.041(2) 0.024(3) 0.037(2) -0.0043(17) 0.0136(18) 0.000(2)
C00Q 0.044(3) 0.022(3) 0.040(2) -0.0027(17) 0.0165(19) -0.005(2)
C00R 0.046(3) 0.026(3) 0.031(2) 0.0036(17) 0.0158(18) 0.001(2)
C00S 0.039(2) 0.021(3) 0.040(2) -0.0024(17) 0.0132(18) -0.0028(19)
C00T 0.042(3) 0.022(3) 0.038(2) -0.0031(17) 0.0136(19) -0.003(2)
O00U 0.143(4) 0.045(3) 0.070(3) 0.014(2) -0.006(3) -0.006(3)
C00V 0.025(2) 0.041(3) 0.041(2) -0.0050(19) 0.0125(17) -0.005(2)
C00W 0.046(3) 0.032(3) 0.029(2) 0.0028(17) 0.0133(18) 0.003(2)
C00X 0.046(3) 0.024(3) 0.035(2) -0.0041(17) 0.0110(19) -0.007(2)
C00Y 0.040(3) 0.033(3) 0.044(2) -0.0030(19) 0.0157(19) -0.005(2)
C00Z 0.028(2) 0.043(3) 0.040(2) -0.0060(19) 0.0104(17) -0.003(2)
C010 0.048(3) 0.023(3) 0.035(2) -0.0058(17) 0.0153(19) -0.006(2)
C011 0.037(2) 0.026(3) 0.046(2) -0.0096(18) 0.0145(19) -0.005(2)
C012 0.045(3) 0.034(3) 0.040(2) -0.0012(19) 0.0163(19) 0.001(2)
C013 0.028(2) 0.033(3) 0.040(2) 0.0000(19) 0.0106(17) -0.001(2)
C014 0.046(3) 0.033(3) 0.039(2) -0.0024(18) 0.0138(19) 0.002(2)
C015 0.023(2) 0.045(3) 0.037(2) -0.0034(19) 0.0118(17) -0.001(2)
C016 0.042(3) 0.025(3) 0.040(2) -0.0067(17) 0.0168(19) -0.006(2)
C017 0.037(2) 0.029(3) 0.040(2) -0.0005(18) 0.0111(18) 0.001(2)
C018 0.040(2) 0.030(3) 0.037(2) -0.0048(18) 0.0108(18) -0.002(2)
C019 0.046(3) 0.024(3) 0.035(2) -0.0022(17) 0.0144(19) -0.003(2)
C01A 0.044(3) 0.034(3) 0.031(2) 0.0011(17) 0.0141(18) -0.001(2)
C01B 0.039(2) 0.026(3) 0.035(2) -0.0046(17) 0.0082(18) -0.003(2)
C01C 0.040(3) 0.036(3) 0.046(3) -0.007(2) 0.0072(19) -0.001(2)
C01D 0.039(2) 0.021(3) 0.043(2) -0.0068(17) 0.0066(18) -0.004(2)
C01E 0.039(3) 0.039(3) 0.041(2) 0.0027(19) 0.0146(19) 0.000(2)
C01F 0.031(2) 0.046(3) 0.040(2) -0.008(2) 0.0123(18) -0.004(2)
C01G 0.047(3) 0.040(3) 0.030(2) 0.0002(18) 0.0102(18) 0.000(2)
C01H 0.051(3) 0.031(3) 0.046(3) -0.0048(19) 0.020(2) 0.001(2)
C01I 0.043(3) 0.040(3) 0.044(3) -0.002(2) 0.014(2) -0.008(2)
C01J 0.051(3) 0.035(3) 0.035(2) -0.0002(18) 0.0183(19) 0.008(2)
C01K 0.030(2) 0.036(3) 0.049(3) 0.005(2) 0.0083(19) 0.003(2)
C01L 0.051(3) 0.034(3) 0.036(2) -0.0014(18) 0.014(2) 0.000(2)
C01M 0.048(3) 0.048(3) 0.045(3) 0.000(2) 0.016(2) -0.001(2)
C01N 0.053(3) 0.032(3) 0.035(2) -0.0024(18) 0.0103(19) -0.004(2)
C01O 0.044(3) 0.038(3) 0.039(2) -0.0030(19) 0.0098(19) -0.008(2)
C01P 0.048(3) 0.040(3) 0.038(2) 0.0014(19) 0.0181(19) -0.005(2)
C01Q 0.051(3) 0.031(3) 0.044(2) -0.0033(19) 0.020(2) -0.006(2)
C01R 0.050(3) 0.036(3) 0.043(2) -0.001(2) 0.020(2) -0.004(2)
C01S 0.040(3) 0.050(4) 0.043(3) 0.002(2) 0.010(2) -0.009(2)
C01T 0.036(2) 0.036(3) 0.047(3) -0.001(2) 0.0117(19) -0.003(2)
C01U 0.048(3) 0.048(3) 0.037(2) -0.002(2) 0.018(2) 0.001(2)
C01V 0.045(3) 0.033(3) 0.044(3) -0.003(2) 0.015(2) -0.001(2)
C01W 0.029(2) 0.043(3) 0.047(3) -0.008(2) 0.0130(19) -0.002(2)
C01X 0.039(3) 0.056(4) 0.045(3) 0.006(2) 0.016(2) 0.012(2)
C01Y 0.044(3) 0.038(3) 0.052(3) 0.004(2) 0.012(2) 0.002(2)
C01Z 0.044(3) 0.034(3) 0.044(3) 0.0055(19) 0.0175(19) 0.001(2)
C020 0.032(2) 0.036(3) 0.050(3) -0.001(2) 0.0069(19) 0.004(2)
C021 0.044(3) 0.034(3) 0.048(3) 0.000(2) 0.017(2) -0.001(2)
C022 0.044(3) 0.046(3) 0.046(3) 0.000(2) 0.022(2) 0.008(2)
C023 0.049(3) 0.033(3) 0.045(2) 0.0097(19) 0.020(2) 0.007(2)
C024 0.050(3) 0.035(3) 0.046(3) -0.004(2) 0.016(2) -0.006(2)
C025 0.043(3) 0.050(4) 0.039(2) 0.004(2) 0.011(2) 0.000(2)
C026 0.031(2) 0.035(3) 0.046(2) 0.006(2) 0.0074(18) 0.003(2)
C027 0.046(3) 0.030(3) 0.061(3) 0.004(2) 0.020(2) -0.002(2)
C028 0.063(3) 0.045(4) 0.049(3) -0.005(2) 0.023(2) -0.008(3)
C029 0.052(3) 0.048(4) 0.055(3) 0.013(2) 0.026(2) 0.007(3)
C02A 0.064(3) 0.036(3) 0.040(2) -0.007(2) 0.018(2) -0.015(2)
C02B 0.049(3) 0.031(3) 0.052(3) 0.010(2) 0.017(2) 0.001(2)
C02C 0.043(3) 0.036(3) 0.057(3) -0.004(2) 0.019(2) 0.003(2)
C02D 0.044(3) 0.043(3) 0.061(3) -0.007(2) 0.027(2) 0.001(2)
C02E 0.046(3) 0.053(4) 0.041(3) -0.014(2) 0.014(2) -0.012(2)
C02F 0.047(3) 0.053(4) 0.048(3) 0.010(2) 0.002(2) -0.004(3)
C02G 0.037(3) 0.050(4) 0.056(3) -0.006(2) 0.020(2) -0.003(2)
C02H 0.044(3) 0.046(3) 0.051(3) -0.003(2) 0.015(2) -0.003(2)
C02I 0.043(3) 0.047(4) 0.045(3) 0.001(2) 0.002(2) 0.007(2)
F02J 0.094(3) 0.231(6) 0.093(3) -0.065(3) 0.045(2) -0.018(3)
C02K 0.049(3) 0.072(4) 0.039(3) 0.009(2) 0.007(2) -0.007(3)
C02L 0.045(3) 0.066(4) 0.048(3) -0.007(2) 0.014(2) 0.000(3)
C02M 0.057(3) 0.062(4) 0.033(2) 0.001(2) 0.008(2) -0.011(3)
C02N 0.059(3) 0.034(3) 0.044(3) -0.008(2) 0.013(2) -0.008(2)
F02O 0.166(4) 0.118(4) 0.102(3) 0.069(3) 0.003(3) -0.016(3)
C02P 0.058(3) 0.061(4) 0.040(3) 0.006(2) 0.016(2) -0.008(3)
C02Q 0.068(3) 0.041(3) 0.039(3) -0.005(2) 0.015(2) -0.020(3)
C02R 0.068(3) 0.051(4) 0.054(3) -0.003(2) 0.035(3) 0.004(3)
F02S 0.204(5) 0.055(3) 0.129(4) -0.003(2) 0.014(3) -0.044(3)
C02T 0.043(3) 0.057(4) 0.059(3) -0.003(2) 0.019(2) 0.000(3)
C02U 0.054(3) 0.059(4) 0.059(3) -0.003(3) 0.016(2) -0.007(3)
C02V 0.083(4) 0.052(4) 0.036(3) -0.002(2) 0.021(2) -0.004(3)
C02W 0.056(3) 0.037(3) 0.052(3) 0.001(2) 0.015(2) -0.003(2)
C02X 0.058(3) 0.061(4) 0.036(2) 0.006(2) 0.014(2) 0.010(3)
C02Y 0.050(3) 0.080(4) 0.049(3) 0.002(3) 0.023(2) 0.007(3)
C02Z 0.047(3) 0.054(4) 0.081(4) -0.006(3) 0.028(3) -0.006(3)
C030 0.047(3) 0.084(5) 0.046(3) -0.002(3) 0.010(2) -0.005(3)
C031 0.083(4) 0.048(4) 0.054(3) 0.006(2) 0.031(3) -0.014(3)
C032 0.102(4) 0.047(4) 0.046(3) -0.012(2) 0.027(3) -0.009(3)
C033 0.057(3) 0.068(5) 0.056(3) 0.021(3) 0.002(2) -0.015(3)
C034 0.056(3) 0.053(4) 0.101(4) -0.012(3) 0.032(3) -0.014(3)
C035 0.045(3) 0.124(6) 0.055(3) 0.000(3) 0.017(2) -0.001(3)
C036 0.091(5) 0.057(4) 0.051(3) 0.004(3) 0.017(3) 0.001(3)
C037 0.102(5) 0.075(6) 0.096(5) 0.024(4) 0.004(4) -0.007(4)
F038 0.180(5) 0.291(8) 0.171(5) -0.022(5) 0.084(4) 0.137(6)
C039 0.126(7) 0.245(11) 0.040(3) 0.010(5) 0.025(4) 0.112(7)
C03A 0.177(8) 0.057(5) 0.101(5) 0.019(4) 0.064(5) 0.016(5)
C03B 0.146(7) 0.114(7) 0.082(5) 0.003(4) 0.054(5) -0.025(5)
C03C 0.074(5) 0.107(8) 0.186(9) 0.015(6) 0.060(5) -0.013(5)
C03D 0.078(5) 0.285(14) 0.106(6) -0.023(7) 0.027(5) -0.068(7)
C03E 0.202(9) 0.069(6) 0.091(5) 0.047(4) -0.062(5) -0.062(6)
C03F 0.316(13) 0.092(6) 0.129(7) -0.040(5) 0.170(8) -0.082(7)
C03G 0.360(19) 0.131(10) 0.117(8) 0.008(6) 0.137(11) 0.082(11)
C03H 0.303(15) 0.097(8) 0.174(10) 0.030(7) 0.165(10) 0.076(9)
C03I 0.41(2) 0.043(7) 0.171(11) 0.031(6) 0.061(12) -0.043(9)
C03J 0.325(16) 0.110(8) 0.153(8) 0.002(6) 0.183(10) -0.017(9)
C03K 0.230(13) 0.124(10) 0.162(10) -0.028(8) 0.001(9) -0.025(9)
C03L 0.267(13) 0.057(6) 0.194(10) 0.039(6) 0.101(9) 0.041(7)
C03M 0.349(16) 0.086(7) 0.179(10) -0.016(6) 0.191(11) 0.014(8)

loop_
_atom_type_symbol
_atom_type_description
_atom_type_scat_dispersion_real
_atom_type_scat_dispersion_imag
_atom_type_scat_source
C C 0.0033 0.0016 'International Tables Vol C Tables 4.2.6.8 and 6.1.1.4'
H H 0.0000 0.0000 'International Tables Vol C Tables 4.2.6.8 and 6.1.1.4'
F F 0.0171 0.0103 'International Tables Vol C Tables 4.2.6.8 and 6.1.1.4'
N N 0.0061 0.0033 'International Tables Vol C Tables 4.2.6.8 and 6.1.1.4'
O O 0.0106 0.0060 'International Tables Vol C Tables 4.2.6.8 and 6.1.1.4'
P P 0.1023 0.0942 'International Tables Vol C Tables 4.2.6.8 and 6.1.1.4'

loop_
_geom_angle_atom_site_label_1
_geom_angle_atom_site_label_2
_geom_angle_atom_site_label_3
_geom_angle
F00B P001 F008 179.28(18)
F00C P001 F008 90.30(18)
F00C P001 F00B 89.69(19)
F00C P001 F00J 89.0(2)
F00G P001 F008 90.06(16)
F00G P001 F00B 90.65(18)
F00G P001 F00C 90.1(2)
F00G P001 F00J 178.5(2)
F00G P001 F00K 90.8(2)
F00J P001 F008 88.73(17)
F00J P001 F00B 90.55(18)
F00K P001 F008 89.40(18)
F00K P001 F00B 90.59(19)
F00K P001 F00C 179.0(2)
F00K P001 F00J 90.0(2)
F00N P002 F00L 89.5(2)
F02J P002 F00L 89.4(3)
F02J P002 F00N 88.6(3)
F02J P002 F02S 86.0(3)
F02O P002 F00L 176.8(3)
F02O P002 F00N 88.8(2)
F02O P002 F02J 87.9(3)
F02O P002 F02S 94.2(3)
F02S P002 F00L 87.2(2)
F02S P002 F00N 173.7(3)
F038 P002 F00L 88.3(3)
F038 P002 F00N 91.4(4)
F038 P002 F02J 177.7(3)
F038 P002 F02O 94.4(3)
F038 P002 F02S 93.9(4)
C014 O003 C01E 115.2(3)
C00Y O004 C02G 111.2(3)
C01N O005 C01G 113.8(3)
C01Q O006 C01P 110.6(3)
C01C O007 C02I 114.2(3)
C012 O009 C02H 113.8(3)
C01I O00A C02T 118.6(4)
C01S O00D C02K 117.9(4)
C01X O00E C036 115.9(4)
C01U O00F C02Y 119.9(4)
C01V N00H C02B 120.9(4)
C01V N00H C02P 119.7(4)
C02B N00H C02P 119.3(4)
C02N N00I C02V 119.0(4)
C02Q N00I C02N 121.2(4)
C02Q N00I C02V 119.8(4)
C028 O00M C03F 118.9(5)
C00W C00O C00R 120.4(4)
C01J C00O C00R 117.7(4)
C01J C00O C00W 121.9(4)
C010 C00P C012 119.3(4)
C010 C00P C019 120.2(4)
C019 C00P C012 120.2(4)
C018 C00Q C00Y 118.5(4)
C019 C00Q C00Y 120.3(4)
C019 C00Q C018 120.9(4)
C00O C00R C01A 120.3(4)
C01H C00R C00O 117.0(4)
C01H C00R C01A 122.7(4)
C00T C00S C014 118.9(4)
C01B C00S C00T 120.9(4)
C01B C00S C014 119.7(4)
C00S C00T C01L 120.5(4)
C01D C00T C00S 119.2(4)
C01D C00T C01L 120.2(4)
C03E O00U C01Y 126.5(5)
C01W C00V C015 120.3(4)
C01W C00V C02E 121.8(4)
C02E C00V C015 117.9(4)
C00O C00W C01G 120.3(4)
C01I C00W C00O 119.5(4)
C01I C00W C01G 119.6(4)
C010 C00X C018 120.1(4)
C010 C00X C01N 121.0(4)
C018 C00X C01N 118.6(4)
O004 C00Y C00Q 107.0(3)
O004 C00Y H00A 110.3
O004 C00Y H00B 110.3
C00Q C00Y H00A 110.3
C00Q C00Y H00B 110.3
H00A C00Y H00B 108.6
C015 C00Z C01E 123.3(4)
C01S C00Z C015 118.8(4)
C01S C00Z C01E 117.8(4)
C00P C010 C01R 120.1(4)
C00X C010 C00P 120.0(4)
C00X C010 C01R 119.8(4)
C016 C011 C02C 119.4(4)
C01D C011 C016 120.2(4)
C01D C011 C02C 120.5(4)
O009 C012 C00P 106.6(3)
O009 C012 H01A 110.4
O009 C012 H01B 110.4
C00P C012 H01A 110.4
C00P C012 H01B 110.4
H01A C012 H01B 108.6
C01Z C013 C017 121.6(4)
C01Z C013 C021 118.0(4)
C021 C013 C017 120.3(4)
O003 C014 C00S 104.9(3)
O003 C014 H01C 110.8
O003 C014 H01D 110.8
C00S C014 H01C 110.8
C00S C014 H01D 110.8
H01C C014 H01D 108.8
C00V C015 C00Z 120.3(4)
C00V C015 C01F 117.9(4)
C00Z C015 C01F 121.8(4)
C011 C016 C01B 119.8(4)
C011 C016 C01Q 120.5(4)
C01B C016 C01Q 119.7(4)
C024 C017 C013 121.4(4)
C02A C017 C013 121.0(4)
C02A C017 C024 117.5(4)
C00Q C018 C00X 119.0(4)
C00Q C018 C01M 120.1(4)
C00X C018 C01M 120.8(4)
C00P C019 C023 120.8(4)
C00Q C019 C00P 119.2(4)
C00Q C019 C023 120.0(4)
C00R C01A C01P 120.1(4)
C01U C01A C00R 119.2(4)
C01U C01A C01P 120.7(4)
C00S C01B C016 119.3(4)
C00S C01B C01O 120.7(4)
C016 C01B C01O 119.9(4)
O007 C01C H01E 110.6
O007 C01C H01F 110.6
O007 C01C C01D 105.5(3)
H01E C01C H01F 108.8
C01D C01C H01E 110.6
C01D C01C H01F 110.6
C00T C01D C011 120.2(4)
C00T C01D C01C 119.5(4)
C011 C01D C01C 119.7(4)
O003 C01E C00Z 105.9(3)
O003 C01E H01G 110.5
O003 C01E H01H 110.5
C00Z C01E H01G 110.5
C00Z C01E H01H 110.5
H01G C01E H01H 108.7
C015 C01F H01I 119.5
C025 C01F C015 120.9(4)
C025 C01F H01I 119.5
O005 C01G C00W 104.7(3)
O005 C01G H01J 110.8
O005 C01G H01K 110.8
C00W C01G H01J 110.8
C00W C01G H01K 110.8
H01J C01G H01K 108.9
C00R C01H H01L 118.9
C02D C01H C00R 122.2(4)
C02D C01H H01L 118.9
O00A C01I C00W 117.0(4)
O00A C01I C02D 122.9(4)
C00W C01I C02D 120.1(4)
C00O C01J H01M 119.3
C022 C01J C00O 121.5(4)
C022 C01J H01M 119.3
C026 C01K C020 120.5(4)
C02W C01K C020 121.7(4)
C02W C01K C026 117.7(4)
C00T C01L H01N 109.4
C00T C01L H01O 109.4
C00T C01L C032 111.2(4)
H01N C01L H01O 108.0
C032 C01L H01N 109.4
C032 C01L H01O 109.4
C018 C01M H01P 109.0
C018 C01M H01Q 109.0
C018 C01M C030 112.9(4)
H01P C01M H01Q 107.8
C030 C01M H01P 109.0
C030 C01M H01Q 109.0
O005 C01N C00X 106.7(3)
O005 C01N H01R 110.4
O005 C01N H01S 110.4
C00X C01N H01R 110.4
C00X C01N H01S 110.4
H01R C01N H01S 108.6
C01B C01O H01T 108.7
C01B C01O H01U 108.7
C01B C01O C02F 114.1(4)
H01T C01O H01U 107.6
C02F C01O H01T 108.7
C02F C01O H01U 108.7
O006 C01P C01A 108.8(3)
O006 C01P H01V 109.9
O006 C01P H01W 109.9
C01A C01P H01V 109.9
C01A C01P H01W 109.9
H01V C01P H01W 108.3
O006 C01Q C016 109.3(3)
O006 C01Q H01X 109.8
O006 C01Q H01Y 109.8
C016 C01Q H01X 109.8
C016 C01Q H01Y 109.8
H01X C01Q H01Y 108.3
C010 C01R H01Z 109.1
C010 C01R H 109.1
H01Z C01R H 107.8
C02R C01R C010 112.5(4)
C02R C01R H01Z 109.1
C02R C01R H 109.1
O00D C01S C00Z 115.9(4)
O00D C01S C02M 123.1(4)
C00Z C01S C02M 120.9(4)
C026 C01T C02H 122.4(4)
C028 C01T C026 118.5(4)
C028 C01T C02H 119.0(4)
O00F C01U C01A 116.6(4)
O00F C01U C022 122.8(4)
C01A C01U C022 120.5(4)
N00H C01V H01 119.9
N00H C01V C01Z 120.2(4)
C01Z C01V H01 119.9
C00V C01W C02G 121.7(4)
C01Y C01W C00V 119.0(4)
C01Y C01W C02G 119.3(4)
O00E C01X C029 119.4(4)
C020 C01X O00E 119.1(5)
C020 C01X C029 121.4(4)
O00U C01Y C025 120.8(4)
C01W C01Y O00U 117.7(4)
C01W C01Y C025 121.4(4)
C013 C01Z H1BA 119.9
C01V C01Z C013 120.3(4)
C01V C01Z H1BA 119.9
C01K C020 C02I 120.4(4)
C01X C020 C01K 118.3(4)
C01X C020 C02I 121.3(4)
C013 C021 H021 120.2
C02B C021 C013 119.7(4)
C02B C021 H021 120.2
C01J C022 C01U 120.7(4)
C01J C022 H022 119.6
C01U C022 H022 119.6
C019 C023 H02A 108.6
C019 C023 H02B 108.6
C019 C023 C02X 114.7(4)
H02A C023 H02B 107.6
C02X C023 H02A 108.6
C02X C023 H02B 108.6
C017 C024 H024 120.0
C02N C024 C017 119.9(4)
C02N C024 H024 120.0
C01F C025 C01Y 120.4(4)
C01F C025 H025 119.8
C01Y C025 H025 119.8
C01K C026 C01T 120.2(4)
C027 C026 C01K 117.8(4)
C027 C026 C01T 122.0(4)
C026 C027 H027 119.5
C029 C027 C026 121.0(5)
C029 C027 H027 119.5
O00M C028 C031 122.0(4)
C01T C028 O00M 116.4(4)
C01T C028 C031 121.5(4)
C01X C029 H029 119.5
C027 C029 C01X 121.0(4)
C027 C029 H029 119.5
C017 C02A H2BA 119.8
C02Q C02A C017 120.3(4)
C02Q C02A H2BA 119.8
N00H C02B C021 120.8(4)
N00H C02B H3BA 119.6
C021 C02B H3BA 119.6
C011 C02C H02C 109.1
C011 C02C H02D 109.1
C011 C02C C02Z 112.3(4)
H02C C02C H02D 107.9
C02Z C02C H02C 109.1
C02Z C02C H02D 109.1
C01H C02D C01I 120.6(4)
C01H C02D H02E 119.7
C01I C02D H02E 119.7
C00V C02E H02F 119.2
C02M C02E C00V 121.6(4)
C02M C02E H02F 119.2
C01O C02F H02G 109.5
C01O C02F H02H 109.5
C01O C02F H02I 109.5
H02G C02F H02H 109.5
H02G C02F H02I 109.5
H02H C02F H02I 109.5
O004 C02G C01W 108.3(3)
O004 C02G H02J 110.0
O004 C02G H02K 110.0
C01W C02G H02J 110.0
C01W C02G H02K 110.0
H02J C02G H02K 108.4
O009 C02H C01T 106.8(4)
O009 C02H H02L 110.4
O009 C02H H02M 110.4
C01T C02H H02L 110.4
C01T C02H H02M 110.4
H02L C02H H02M 108.6
O007 C02I C020 109.3(4)
O007 C02I H02N 109.8
O007 C02I H02O 109.8
C020 C02I H02N 109.8
C020 C02I H02O 109.8
H02N C02I H02O 108.3
O00D C02K H02P 110.0
O00D C02K H02Q 110.0
O00D C02K C033 108.3(4)
H02P C02K H02Q 108.4
C033 C02K H02P 110.0
C033 C02K H02Q 110.0
H02R C02L H02S 107.7
C02T C02L H02R 108.8
C02T C02L H02S 108.8
C02U C02L H02R 108.8
C02U C02L H02S 108.8
C02U C02L C02T 113.8(4)
C01S C02M H02T 119.8
C02E C02M C01S 120.4(4)
C02E C02M H02T 119.8
N00I C02N C024 120.2(4)
N00I C02N H4BA 119.9
C024 C02N H4BA 119.9
N00H C02P H5BA 109.5
N00H C02P HA 109.5
N00H C02P HB 109.5
H5BA C02P HA 109.5
H5BA C02P HB 109.5
HA C02P HB 109.5
N00I C02Q C02A 120.4(4)
N00I C02Q H6BA 119.8
C02A C02Q H6BA 119.8
C01R C02R H02U 109.5
C01R C02R H02V 109.5
C01R C02R H02W 109.5
H02U C02R H02V 109.5
H02U C02R H02W 109.5
H02V C02R H02W 109.5
O00A C02T C02L 107.5(4)
O00A C02T H02X 110.2
O00A C02T H02Y 110.2
C02L C02T H02X 110.2
C02L C02T H02Y 110.2
H02X C02T H02Y 108.5
C02L C02U H02Z 109.0
C02L C02U HC 109.0
C02L C02U C034 112.7(4)
H02Z C02U HC 107.8
C034 C02U H02Z 109.0
C034 C02U HC 109.0
N00I C02V H7BA 109.5
N00I C02V HD 109.5
N00I C02V HE 109.5
H7BA C02V HD 109.5
H7BA C02V HE 109.5
HD C02V HE 109.5
C01K C02W H02 119.2
C031 C02W C01K 121.6(5)
C031 C02W H02 119.2
C023 C02X H0AA 109.5
C023 C02X HF 109.5
C023 C02X HG 109.5
H0AA C02X HF 109.5
H0AA C02X HG 109.5
HF C02X HG 109.5
O00F C02Y H1AA 109.8
O00F C02Y HH 109.8
O00F C02Y C035 109.3(5)
H1AA C02Y HH 108.3
C035 C02Y H1AA 109.8
C035 C02Y HH 109.8
C02C C02Z H2AA 109.5
C02C C02Z HI 109.5
C02C C02Z HJ 109.5
H2AA C02Z HI 109.5
H2AA C02Z HJ 109.5
HI C02Z HJ 109.5
C01M C030 H03A 109.5
C01M C030 H03B 109.5
C01M C030 H03C 109.5
H03A C030 H03B 109.5
H03A C030 H03C 109.5
H03B C030 H03C 109.5
C028 C031 H031 119.8
C02W C031 C028 120.4(5)
C02W C031 H031 119.8
C01L C032 H03D 109.5
C01L C032 H03E 109.5
C01L C032 H03F 109.5
H03D C032 H03E 109.5
H03D C032 H03F 109.5
H03E C032 H03F 109.5
C02K C033 H03G 108.6
C02K C033 H03H 108.6
C02K C033 C03A 114.7(5)
H03G C033 H03H 107.6
C03A C033 H03G 108.6
C03A C033 H03H 108.6
C02U C034 H03I 109.5
C02U C034 H03J 109.5
C02U C034 H03K 109.5
H03I C034 H03J 109.5
H03I C034 H03K 109.5
H03J C034 H03K 109.5
C02Y C035 H03L 108.3
C02Y C035 H03M 108.3
H03L C035 H03M 107.4
C03D C035 C02Y 115.7(6)
C03D C035 H03L 108.3
C03D C035 H03M 108.3
O00E C036 H03N 110.4
O00E C036 H03O 110.4
O00E C036 C039 106.5(4)
H03N C036 H03O 108.6
C039 C036 H03N 110.4
C039 C036 H03O 110.4
H03P C037 H03Q 107.0
C03E C037 H03P 107.5
C03E C037 H03Q 107.5
C03I C037 H03P 107.5
C03I C037 H03Q 107.5
C03I C037 C03E 119.1(7)
C036 C039 H03R 107.4
C036 C039 H03S 107.4
H03R C039 H03S 107.0
C03G C039 C036 119.6(9)
C03G C039 H03R 107.4
C03G C039 H03S 107.4
C033 C03A H03T 108.9
C033 C03A H03U 108.9
C033 C03A C03L 113.2(6)
H03T C03A H03U 107.7
C03L C03A H03T 108.9
C03L C03A H03U 108.9
H03V C03B H03W 109.5
H03V C03B H03X 109.5
H03W C03B H03X 109.5
C03D C03B H03V 109.5
C03D C03B H03W 109.5
C03D C03B H03X 109.5
H03Y C03C HK 109.5
H03Y C03C HL 109.5
HK C03C HL 109.5
C03G C03C H03Y 109.5
C03G C03C HK 109.5
C03G C03C HL 109.5
C035 C03D C03B 122.1(7)
C035 C03D H03Z 106.8
C035 C03D HM 106.8
C03B C03D H03Z 106.8
C03B C03D HM 106.8
H03Z C03D HM 106.7
O00U C03E C037 118.7(6)
O00U C03E H03 120.7
C037 C03E H03 120.7
O00M C03F H3AA 110.2
O00M C03F HN 110.2
O00M C03F C03J 107.6(6)
H3AA C03F HN 108.5
C03J C03F H3AA 110.2
C03J C03F HN 110.2
C039 C03G H4AA 110.4
C039 C03G HO 110.4
C03C C03G C039 106.6(8)
C03C C03G H4AA 110.4
C03C C03G HO 110.4
H4AA C03G HO 108.6
H5AA C03H HP 107.9
C03J C03H H5AA 109.2
C03J C03H HP 109.2
C03J C03H C03M 112.1(9)
C03M C03H H5AA 109.2
C03M C03H HP 109.2
C037 C03I H6AA 107.3
C037 C03I HQ 107.3
H6AA C03I HQ 106.9
C03K C03I C037 119.9(10)
C03K C03I H6AA 107.3
C03K C03I HQ 107.3
C03F C03J H7AA 109.2
C03F C03J HR 109.2
C03H C03J C03F 112.0(10)
C03H C03J H7AA 109.2
C03H C03J HR 109.2
H7AA C03J HR 107.9
C03I C03K H8AA 109.5
C03I C03K HS 109.5
C03I C03K HT 109.5
H8AA C03K HS 109.5
H8AA C03K HT 109.5
HS C03K HT 109.5
C03A C03L H9AA 109.5
C03A C03L HU 109.5
C03A C03L HV 109.5
H9AA C03L HU 109.5
H9AA C03L HV 109.5
HU C03L HV 109.5
C03H C03M H0BA 109.5
C03H C03M HW 109.5
C03H C03M HX 109.5
H0BA C03M HW 109.5
H0BA C03M HX 109.5
HW C03M HX 109.5

loop_
_geom_bond_atom_site_label_1
_geom_bond_atom_site_label_2
_geom_bond_distance
P001 F008 1.594(3)
P001 F00B 1.593(3)
P001 F00C 1.587(4)
P001 F00G 1.578(3)
P001 F00J 1.591(3)
P001 F00K 1.585(4)
P002 F00L 1.579(3)
P002 F00N 1.574(4)
P002 F02J 1.566(4)
P002 F02O 1.554(4)
P002 F02S 1.573(4)
P002 F038 1.513(5)
O003 C014 1.422(5)
O003 C01E 1.436(5)
O004 C00Y 1.432(5)
O004 C02G 1.440(5)
O005 C01G 1.437(5)
O005 C01N 1.432(5)
O006 C01P 1.445(5)
O006 C01Q 1.436(5)
O007 C01C 1.428(5)
O007 C02I 1.439(5)
O009 C012 1.428(5)
O009 C02H 1.429(5)
O00A C01I 1.368(5)
O00A C02T 1.438(5)
O00D C01S 1.370(6)
O00D C02K 1.427(5)
O00E C01X 1.384(5)
O00E C036 1.430(6)
O00F C01U 1.372(5)
O00F C02Y 1.415(5)
N00H C01V 1.339(5)
N00H C02B 1.341(6)
N00H C02P 1.485(5)
N00I C02N 1.334(6)
N00I C02Q 1.332(6)
N00I C02V 1.483(5)
O00M C028 1.382(5)
O00M C03F 1.416(7)
C00O C00R 1.428(6)
C00O C00W 1.422(6)
C00O C01J 1.410(6)
C00P C010 1.403(6)
C00P C012 1.494(6)
C00P C019 1.411(6)
C00Q C00Y 1.508(5)
C00Q C018 1.407(6)
C00Q C019 1.400(6)
C00R C01A 1.430(6)
C00R C01H 1.420(6)
C00S C00T 1.405(6)
C00S C014 1.508(6)
C00S C01B 1.405(5)
C00T C01D 1.404(6)
C00T C01L 1.512(5)
O00U C01Y 1.377(6)
O00U C03E 1.249(7)
C00V C015 1.427(6)
C00V C01W 1.420(6)
C00V C02E 1.420(6)
C00W C01G 1.495(6)
C00W C01I 1.383(6)
C00X C010 1.396(6)
C00X C018 1.415(6)
C00X C01N 1.509(5)
C00Y H00A 0.9700
C00Y H00B 0.9700
C00Z C015 1.427(6)
C00Z C01E 1.496(6)
C00Z C01S 1.389(6)
C010 C01R 1.533(6)
C011 C016 1.405(6)
C011 C01D 1.405(6)
C011 C02C 1.522(6)
C012 H01A 0.9700
C012 H01B 0.9700
C013 C017 1.484(5)
C013 C01Z 1.383(6)
C013 C021 1.391(6)
C014 H01C 0.9700
C014 H01D 0.9700
C015 C01F 1.429(6)
C016 C01B 1.408(6)
C016 C01Q 1.508(5)
C017 C024 1.388(6)
C017 C02A 1.382(6)
C018 C01M 1.509(6)
C019 C023 1.519(5)
C01A C01P 1.499(6)
C01A C01U 1.372(6)
C01B C01O 1.516(6)
C01C H01E 0.9700
C01C H01F 0.9700
C01C C01D 1.513(6)
C01E H01G 0.9700
C01E H01H 0.9700
C01F H01I 0.9300
C01F C025 1.358(6)
C01G H01J 0.9700
C01G H01K 0.9700
C01H H01L 0.9300
C01H C02D 1.352(6)
C01I C02D 1.414(6)
C01J H01M 0.9300
C01J C022 1.363(6)
C01K C020 1.442(6)
C01K C026 1.427(6)
C01K C02W 1.409(6)
C01L H01N 0.9700
C01L H01O 0.9700
C01L C032 1.533(6)
C01M H01P 0.9700
C01M H01Q 0.9700
C01M C030 1.534(7)
C01N H01R 0.9700
C01N H01S 0.9700
C01O H01T 0.9700
C01O H01U 0.9700
C01O C02F 1.529(6)
C01P H01V 0.9700
C01P H01W 0.9700
C01Q H01X 0.9700
C01Q H01Y 0.9700
C01R H01Z 0.9700
C01R H 0.9700
C01R C02R 1.533(6)
C01S C02M 1.411(7)
C01T C026 1.430(6)
C01T C028 1.374(6)
C01T C02H 1.497(6)
C01U C022 1.411(6)
C01V H01 0.9300
C01V C01Z 1.372(6)
C01W C01Y 1.371(6)
C01W C02G 1.508(6)
C01X C020 1.370(6)
C01X C029 1.409(7)
C01Y C025 1.411(6)
C01Z H1BA 0.9300
C020 C02I 1.499(6)
C021 H021 0.9300
C021 C02B 1.367(6)
C022 H022 0.9300
C023 H02A 0.9700
C023 H02B 0.9700
C023 C02X 1.526(6)
C024 H024 0.9300
C024 C02N 1.378(6)
C025 H025 0.9300
C026 C027 1.420(6)
C027 H027 0.9300
C027 C029 1.359(6)
C028 C031 1.397(7)
C029 H029 0.9300
C02A H2BA 0.9300
C02A C02Q 1.370(6)
C02B H3BA 0.9300
C02C H02C 0.9700
C02C H02D 0.9700
C02C C02Z 1.534(6)
C02D H02E 0.9300
C02E H02F 0.9300
C02E C02M 1.359(7)
C02F H02G 0.9600
C02F H02H 0.9600
C02F H02I 0.9600
C02G H02J 0.9700
C02G H02K 0.9700
C02H H02L 0.9700
C02H H02M 0.9700
C02I H02N 0.9700
C02I H02O 0.9700
C02K H02P 0.9700
C02K H02Q 0.9700
C02K C033 1.501(7)
C02L H02R 0.9700
C02L H02S 0.9700
C02L C02T 1.511(7)
C02L C02U 1.502(7)
C02M H02T 0.9300
C02N H4BA 0.9300
C02P H5BA 0.9600
C02P HA 0.9600
C02P HB 0.9600
C02Q H6BA 0.9300
C02R H02U 0.9600
C02R H02V 0.9600
C02R H02W 0.9600
C02T H02X 0.9700
C02T H02Y 0.9700
C02U H02Z 0.9700
C02U HC 0.9700
C02U C034 1.521(7)
C02V H7BA 0.9600
C02V HD 0.9600
C02V HE 0.9600
C02W H02 0.9300
C02W C031 1.356(6)
C02X H0AA 0.9600
C02X HF 0.9600
C02X HG 0.9600
C02Y H1AA 0.9700
C02Y HH 0.9700
C02Y C035 1.490(7)
C02Z H2AA 0.9600
C02Z HI 0.9600
C02Z HJ 0.9600
C030 H03A 0.9600
C030 H03B 0.9600
C030 H03C 0.9600
C031 H031 0.9300
C032 H03D 0.9600
C032 H03E 0.9600
C032 H03F 0.9600
C033 H03G 0.9700
C033 H03H 0.9700
C033 C03A 1.508(8)
C034 H03I 0.9600
C034 H03J 0.9600
C034 H03K 0.9600
C035 H03L 0.9700
C035 H03M 0.9700
C035 C03D 1.432(9)
C036 H03N 0.9700
C036 H03O 0.9700
C036 C039 1.648(10)
C037 H03P 0.9700
C037 H03Q 0.9700
C037 C03E 1.451(9)
C037 C03I 1.446(12)
C039 H03R 0.9700
C039 H03S 0.9700
C039 C03G 1.508(5)
C03A H03T 0.9700
C03A H03U 0.9700
C03A C03L 1.523(9)
C03B H03V 0.9600
C03B H03W 0.9600
C03B H03X 0.9600
C03B C03D 1.496(5)
C03C H03Y 0.9600
C03C HK 0.9600
C03C HL 0.9600
C03C C03G 1.432(13)
C03D H03Z 0.9700
C03D HM 0.9700
C03E H03 0.9300
C03F H3AA 0.9700
C03F HN 0.9700
C03F C03J 1.528(10)
C03G H4AA 0.9700
C03G HO 0.9700
C03H H5AA 0.9700
C03H HP 0.9700
C03H C03J 1.390(10)
C03H C03M 1.569(11)
C03I H6AA 0.9700
C03I HQ 0.9700
C03I C03K 1.406(12)
C03J H7AA 0.9700
C03J HR 0.9700
C03K H8AA 0.9600
C03K HS 0.9600
C03K HT 0.9600
C03L H9AA 0.9600
C03L HU 0.9600
C03L HV 0.9600
C03M H0BA 0.9600
C03M HW 0.9600
C03M HX 0.9600
